data_4334543
loop_
_publ_author_name
'Kartik Chandra Mondal'
'Prinson P. Samuel'
'Mykyta Tretiakov'
'Amit Pratap Singh'
'Herbert W. Roesky'
'A. Claudia St\"uckl'
'Benedikt Niep\"otter'
'Elena Carl'
'Hilke Wolf'
'Regine Herbst-Irmer'
'Dietmar Stalke'

_publ_contact_author_address
;University of G\"ottingen
Institut f\"ur Anorganische Chemie 
Tammannstra\&se 4
D-37077 G\"ottingen
Germany
;
_publ_contact_author_email bniepoe@gwdg.de
_publ_contact_author_fax '+49 551 393459''
_publ_contact_author_name 'Benedikt Niep\"otter'
_publ_contact_author_phone '+49 551 393073'
_publ_section_title
;
 Easy Access to Silicon(0) and Silicon(II) Compounds
;
_journal_name_full 'Inorganic Chemistry'
_journal_page_first 4736
_journal_page_last 4743
_journal_paper_doi 10.1021/ic400357p
_journal_volume 52
_journal_year 2013
_chemical_formula_moiety 'C50 H71 N3'
_chemical_formula_sum 'C50 H71 N3'
_chemical_formula_weight 714.09
_chemical_name_systematic
;
 ?
;
_space_group_crystal_system monoclinic
_space_group_IT_number 14
_space_group_name_Hall '-P 2yn'
_space_group_name_H-M_alt 'P 1 21/n 1'
_symmetry_space_group_name_Hall '-P 2yn'
_symmetry_space_group_name_H-M 'P 1 21/n 1'
_atom_sites_solution_hydrogens geom
_audit_creation_method SHELXL-2012
_cell_angle_alpha 90
_cell_angle_beta 101.26(2)
_cell_angle_gamma 90
_cell_formula_units_Z 4
_cell_length_a 14.1630(10)
_cell_length_b 14.8070(10)
_cell_length_c 21.0850(10)
_cell_measurement_reflns_used 9868
_cell_measurement_temperature 100(2)
_cell_measurement_theta_max 71.96
_cell_measurement_theta_min 3.4695
_cell_volume 4336.7(6)
_computing_cell_refinement 'SAINT V7.68A'
_computing_data_collection 'APEX2 v2011.2'
_computing_data_reduction 'SAINT V7.68A'
_computing_molecular_graphics 'shelXle v0.477'
_computing_structure_refinement 'SHELXL-2012 (Sheldrick, 2012)'
_computing_structure_solution 'SHELXS-97 (Sheldrick, 2008)'
_diffrn_ambient_temperature 100(2)
_diffrn_measured_fraction_theta_full 0.972
_diffrn_measured_fraction_theta_max 0.952
_diffrn_measurement_device_type 'Bruker Smart Apex II Quazar'
_diffrn_measurement_method 'omega scans'
_diffrn_radiation_type CuK\a
_diffrn_radiation_wavelength 1.54178
_diffrn_reflns_av_R_equivalents 0.0280
_diffrn_reflns_av_unetI/netI 0.0175
_diffrn_reflns_Laue_measured_fraction_full 0.972
_diffrn_reflns_Laue_measured_fraction_max 0.952
_diffrn_reflns_limit_h_max 15
_diffrn_reflns_limit_h_min -17
_diffrn_reflns_limit_k_max 16
_diffrn_reflns_limit_k_min -14
_diffrn_reflns_limit_l_max 18
_diffrn_reflns_limit_l_min -26
_diffrn_reflns_number 48500
_diffrn_reflns_point_group_measured_fraction_full 0.972
_diffrn_reflns_point_group_measured_fraction_max 0.952
_diffrn_reflns_theta_full 67.679
_diffrn_reflns_theta_max 72.284
_diffrn_reflns_theta_min 3.469
_diffrn_source 'fine-focus sealed tube'
_exptl_absorpt_coefficient_mu 0.467
_exptl_absorpt_correction_T_max 0.9705
_exptl_absorpt_correction_T_min 0.8736
_exptl_absorpt_correction_type multi-scan
_exptl_absorpt_process_details SADABS-2008/4
_exptl_crystal_colour yellow
_exptl_crystal_density_diffrn 1.094
_exptl_crystal_description block
_exptl_crystal_F_000 1568
_exptl_crystal_size_max 0.1
_exptl_crystal_size_mid 0.1
_exptl_crystal_size_min 0.1
_refine_diff_density_max 0.293
_refine_diff_density_min -0.178
_refine_diff_density_rms 0.035
_refine_ls_extinction_method none
_refine_ls_goodness_of_fit_ref 1.027
_refine_ls_hydrogen_treatment constr
_refine_ls_matrix_type full
_refine_ls_number_parameters 492
_refine_ls_number_reflns 8161
_refine_ls_number_restraints 147
_refine_ls_restrained_S_all 1.017
_refine_ls_R_factor_all 0.0426
_refine_ls_R_factor_gt 0.0412
_refine_ls_shift/su_max 0.001
_refine_ls_shift/su_mean 0.000
_refine_ls_structure_factor_coef Fsqd
_refine_ls_weighting_details
;
 w=1/[\s^2^(Fo^2^)+(0.0553P)^2^+1.4810P]
 where P=(Fo^2^+2Fc^2^)/3
;
_refine_ls_weighting_scheme calc
_refine_ls_wR_factor_gt 0.1068
_refine_ls_wR_factor_ref 0.1081
_reflns_Friedel_coverage 0.000
_reflns_number_gt 7785
_reflns_number_total 8161
_reflns_threshold_expression 'I > 2\s(I)'
_cod_data_source_file ic400357p_si_001_4.cif
_cod_data_source_block 5
_cod_database_code 4334543
_shelx_space_group_comment
;
The symmetry employed for this shelxl refinement is uniquely defined
by the following loop, which should always be used as a source of
symmetry information in preference to the above space-group names.
They are only intended as comments.
;
_shelxl_version_number 2012-6

loop_
_space_group_symop_operation_xyz
'x, y, z'
'-x+1/2, y+1/2, -z+1/2'
'-x, -y, -z'
'x-1/2, -y-1/2, z-1/2'

loop_
_atom_site_label
_atom_site_type_symbol
_atom_site_fract_x
_atom_site_fract_y
_atom_site_fract_z
_atom_site_U_iso_or_equiv
_atom_site_adp_type
_atom_site_occupancy
_atom_site_site_symmetry_order
_atom_site_calc_flag
_atom_site_refinement_flags_posn
_atom_site_refinement_flags_adp
N1 N 0.81574(6) 0.22087(6) 0.77077(4) 0.02057(19) Uani 1 1 d . U
N2 N 0.89223(6) 0.16387(6) 0.70358(4) 0.01970(18) Uani 1 1 d . U
N3 N 1.01494(6) 0.38550(6) 0.68732(4) 0.02064(19) Uani 1 1 d . U
C1 C 0.83396(7) 0.13936(8) 0.74577(5) 0.0223(2) Uani 1 1 d . U
C2 C 0.86058(7) 0.29262(7) 0.74584(5) 0.0202(2) Uani 1 1 d . U
H2 H 0.8575 0.3545 0.7571 0.024 Uiso 1 1 calc R U
C3 C 0.90927(7) 0.25770(7) 0.70262(5) 0.0193(2) Uani 1 1 d . U
C4 C 0.74911(8) 0.23315(7) 0.81365(5) 0.0229(2) Uani 1 1 d . U
C5 C 0.65726(8) 0.26691(8) 0.78739(6) 0.0267(2) Uani 1 1 d . U
C6 C 0.59346(9) 0.27899(8) 0.82947(7) 0.0332(3) Uani 1 1 d . U
H6 H 0.5308 0.3021 0.8133 0.040 Uiso 1 1 calc R U
C7 C 0.62011(9) 0.25786(9) 0.89422(7) 0.0358(3) Uani 1 1 d . U
H7 H 0.5756 0.2662 0.9221 0.043 Uiso 1 1 calc R U
C8 C 0.71088(9) 0.22475(9) 0.91879(6) 0.0324(3) Uani 1 1 d . U
H8 H 0.7280 0.2103 0.9635 0.039 Uiso 1 1 calc R U
C9 C 0.77790(8) 0.21207(8) 0.87918(6) 0.0262(2) Uani 1 1 d . U
C10 C 0.62582(8) 0.28709(8) 0.71568(6) 0.0304(3) Uani 1 1 d . U
H10 H 0.6852 0.2920 0.6969 0.037 Uiso 1 1 calc R U
C11 C 0.56583(12) 0.20931(10) 0.68173(7) 0.0485(4) Uani 1 1 d . U
H11A H 0.5474 0.2225 0.6354 0.073 Uiso 1 1 calc R U
H11B H 0.5078 0.2019 0.7000 0.073 Uiso 1 1 calc R U
H11C H 0.6037 0.1535 0.6879 0.073 Uiso 1 1 calc R U
C12 C 0.57130(11) 0.37611(10) 0.70299(8) 0.0470(4) Uani 1 1 d . U
H12A H 0.5559 0.3877 0.6563 0.071 Uiso 1 1 calc R U
H12B H 0.6114 0.4253 0.7247 0.071 Uiso 1 1 calc R U
H12C H 0.5116 0.3725 0.7198 0.071 Uiso 1 1 calc R U
C13 C 0.87653(9) 0.17349(9) 0.90720(6) 0.0310(3) Uani 1 1 d . U
H13 H 0.9198 0.1875 0.8763 0.037 Uiso 1 1 calc R U
C14 C 0.87071(10) 0.07081(10) 0.91243(7) 0.0409(3) Uani 1 1 d . U
H14A H 0.8457 0.0452 0.8696 0.061 Uiso 1 1 calc R U
H14B H 0.8277 0.0549 0.9419 0.061 Uiso 1 1 calc R U
H14C H 0.9351 0.0464 0.9292 0.061 Uiso 1 1 calc R U
C15 C 0.92164(10) 0.21526(12) 0.97278(6) 0.0443(3) Uani 1 1 d . U
H15A H 0.9895 0.1975 0.9844 0.066 Uiso 1 1 calc R U
H15B H 0.8872 0.1937 1.0059 0.066 Uiso 1 1 calc R U
H15C H 0.9170 0.2812 0.9698 0.066 Uiso 1 1 calc R U
C16 C 0.93598(8) 0.09698(7) 0.66859(5) 0.0220(2) Uani 1 1 d . U
C17 C 0.87841(8) 0.05036(8) 0.61719(5) 0.0263(2) Uani 1 1 d . U
C18 C 0.92466(10) -0.00893(9) 0.58165(6) 0.0337(3) Uani 1 1 d . U
H18 H 0.8877 -0.0411 0.5463 0.040 Uiso 1 1 calc R U
C19 C 1.02277(10) -0.02163(9) 0.59690(6) 0.0369(3) Uani 1 1 d . U
H19 H 1.0532 -0.0598 0.5708 0.044 Uiso 1 1 calc R U
C20 C 1.07733(9) 0.02100(8) 0.65018(6) 0.0325(3) Uani 1 1 d . U
H20 H 1.1446 0.0100 0.6610 0.039 Uiso 1 1 calc R U
C21 C 1.03527(8) 0.07978(8) 0.68818(5) 0.0248(2) Uani 1 1 d . U
C22 C 0.76922(9) 0.05815(9) 0.60196(6) 0.0318(3) Uani 1 1 d . U
H22 H 0.7515 0.1192 0.6163 0.038 Uiso 1 1 calc R U
C23 C 0.72605(12) 0.04843(11) 0.52985(7) 0.0476(4) Uani 1 1 d . U
H23A H 0.7617 0.0868 0.5048 0.071 Uiso 1 1 calc R U
H23B H 0.6583 0.0670 0.5218 0.071 Uiso 1 1 calc R U
H23C H 0.7305 -0.0147 0.5168 0.071 Uiso 1 1 calc R U
C24 C 0.72426(9) -0.01327(9) 0.64008(7) 0.0359(3) Uani 1 1 d . U
H24A H 0.6540 -0.0072 0.6303 0.054 Uiso 1 1 calc R U
H24B H 0.7479 -0.0043 0.6865 0.054 Uiso 1 1 calc R U
H24C H 0.7423 -0.0737 0.6277 0.054 Uiso 1 1 calc R U
C25 C 1.09380(8) 0.11956(8) 0.75046(6) 0.0274(2) Uani 1 1 d . U
H25 H 1.0802 0.1858 0.7508 0.033 Uiso 1 1 calc R U
C26 C 1.20260(8) 0.10675(9) 0.75777(7) 0.0363(3) Uani 1 1 d . U
H26A H 1.2180 0.0422 0.7614 0.054 Uiso 1 1 calc R U
H26B H 1.2357 0.1380 0.7968 0.054 Uiso 1 1 calc R U
H26C H 1.2238 0.1318 0.7199 0.054 Uiso 1 1 calc R U
C27 C 1.06304(8) 0.07685(9) 0.80950(6) 0.0321(3) Uani 1 1 d . U
H27A H 0.9930 0.0812 0.8048 0.048 Uiso 1 1 calc R U
H27B H 1.0941 0.1089 0.8487 0.048 Uiso 1 1 calc R U
H27C H 1.0824 0.0132 0.8127 0.048 Uiso 1 1 calc R U
C28 C 0.96339(7) 0.30536(7) 0.65710(5) 0.0199(2) Uani 1 1 d . U
H28 H 1.0122 0.2623 0.6462 0.024 Uiso 1 1 calc R U
C29 C 0.89819(8) 0.33862(8) 0.59125(5) 0.0233(2) Uani 1 1 d . U
C30 C 0.93322(8) 0.43670(8) 0.58487(5) 0.0252(2) Uani 1 1 d . U
H30A H 0.9816 0.4383 0.5567 0.030 Uiso 1 1 calc R U
H30B H 0.8784 0.4758 0.5655 0.030 Uiso 1 1 calc R U
C31 C 0.97816(8) 0.47021(7) 0.65327(5) 0.0230(2) Uani 1 1 d . U
C32 C 0.78914(8) 0.33578(8) 0.59072(5) 0.0265(2) Uani 1 1 d . U
H32A H 0.7714 0.2742 0.6025 0.032 Uiso 1 1 calc R U
H32B H 0.7744 0.3780 0.6239 0.032 Uiso 1 1 calc R U
C33 C 0.72788(9) 0.36110(9) 0.52471(6) 0.0342(3) Uani 1 1 d . U
H33A H 0.6588 0.3553 0.5265 0.041 Uiso 1 1 calc R U
H33B H 0.7403 0.4248 0.5148 0.041 Uiso 1 1 calc R U
C34 C 0.75055(11) 0.30073(10) 0.47113(6) 0.0415(3) Uani 1 1 d . U
H34A H 0.7310 0.2379 0.4782 0.050 Uiso 1 1 calc R U
H34B H 0.7135 0.3214 0.4289 0.050 Uiso 1 1 calc R U
C35 C 0.85720(11) 0.30337(10) 0.47012(6) 0.0385(3) Uani 1 1 d . U
H35A H 0.8751 0.3649 0.4584 0.046 Uiso 1 1 calc R U
H35B H 0.8712 0.2611 0.4368 0.046 Uiso 1 1 calc R U
C36 C 0.91760(9) 0.27746(8) 0.53589(5) 0.0289(3) Uani 1 1 d . U
H36A H 0.9867 0.2812 0.5337 0.035 Uiso 1 1 calc R U
H36B H 0.9034 0.2141 0.5456 0.035 Uiso 1 1 calc R U
C37 C 1.11234(7) 0.37278(7) 0.72160(5) 0.0214(2) Uani 1 1 d . U
C38 C 1.13359(7) 0.38507(7) 0.78928(5) 0.0225(2) Uani 1 1 d . U
C39 C 1.22511(8) 0.36326(8) 0.82422(6) 0.0267(2) Uani 1 1 d . U
H39 H 1.2386 0.3703 0.8699 0.032 Uiso 1 1 calc R U
C40 C 1.29626(8) 0.33173(8) 0.79363(6) 0.0303(3) Uani 1 1 d . U
H40 H 1.3576 0.3155 0.8181 0.036 Uiso 1 1 calc R U
C41 C 1.27734(8) 0.32399(8) 0.72714(6) 0.0298(3) Uani 1 1 d . U
H41 H 1.3271 0.3045 0.7060 0.036 Uiso 1 1 calc R U
C42 C 1.18677(8) 0.34416(8) 0.69009(5) 0.0250(2) Uani 1 1 d . U
C43 C 1.06071(8) 0.42279(8) 0.82622(5) 0.0246(2) Uani 1 1 d . U
H43 H 0.9987 0.4316 0.7948 0.030 Uiso 1 1 calc R U
C44 C 1.09324(9) 0.51508(9) 0.85545(6) 0.0327(3) Uani 1 1 d . U
H44A H 1.1021 0.5566 0.8209 0.049 Uiso 1 1 calc R U
H44B H 1.1542 0.5083 0.8863 0.049 Uiso 1 1 calc R U
H44C H 1.0442 0.5393 0.8778 0.049 Uiso 1 1 calc R U
C45 C 1.04188(9) 0.35754(9) 0.87844(6) 0.0313(3) Uani 1 1 d . U
H45A H 1.0231 0.2985 0.8590 0.047 Uiso 1 1 calc R U
H45B H 0.9899 0.3812 0.8983 0.047 Uiso 1 1 calc R U
H45C H 1.1005 0.3510 0.9116 0.047 Uiso 1 1 calc R U
C46 C 1.17399(8) 0.33569(8) 0.61709(6) 0.0280(2) Uani 1 1 d . U
H46 H 1.1071 0.3554 0.5976 0.034 Uiso 1 1 calc R U
C47 C 1.18599(9) 0.23788(9) 0.59613(6) 0.0333(3) Uani 1 1 d . U
H47A H 1.1713 0.2341 0.5488 0.050 Uiso 1 1 calc R U
H47B H 1.1419 0.1987 0.6140 0.050 Uiso 1 1 calc R U
H47C H 1.2524 0.2183 0.6122 0.050 Uiso 1 1 calc R U
C48 C 1.24470(9) 0.39798(9) 0.59085(6) 0.0355(3) Uani 1 1 d . U
H48A H 1.2271 0.4005 0.5436 0.053 Uiso 1 1 calc R U
H48B H 1.3102 0.3742 0.6036 0.053 Uiso 1 1 calc R U
H48C H 1.2418 0.4588 0.6087 0.053 Uiso 1 1 calc R U
C49 C 0.90222(8) 0.51594(8) 0.68541(5) 0.0258(2) Uani 1 1 d . U
H49A H 0.8738 0.5671 0.6589 0.039 Uiso 1 1 calc R U
H49B H 0.9327 0.5376 0.7285 0.039 Uiso 1 1 calc R U
H49C H 0.8517 0.4723 0.6894 0.039 Uiso 1 1 calc R U
C50 C 1.05819(8) 0.53907(8) 0.65252(6) 0.0289(2) Uani 1 1 d . U
H50A H 1.1068 0.5130 0.6306 0.043 Uiso 1 1 calc R U
H50B H 1.0881 0.5549 0.6970 0.043 Uiso 1 1 calc R U
H50C H 1.0310 0.5935 0.6294 0.043 Uiso 1 1 calc R U

loop_
_atom_site_aniso_label
_atom_site_aniso_U_11
_atom_site_aniso_U_22
_atom_site_aniso_U_33
_atom_site_aniso_U_23
_atom_site_aniso_U_13
_atom_site_aniso_U_12
N1 0.0183(4) 0.0213(5) 0.0227(4) 0.0014(3) 0.0053(3) -0.0007(3)
N2 0.0184(4) 0.0187(5) 0.0216(4) 0.0011(3) 0.0030(3) 0.0001(3)
N3 0.0189(4) 0.0188(5) 0.0236(4) 0.0008(3) 0.0026(3) -0.0018(3)
C1 0.0183(5) 0.0246(6) 0.0236(5) 0.0019(4) 0.0036(4) 0.0001(4)
C2 0.0189(5) 0.0187(5) 0.0226(5) 0.0009(4) 0.0032(4) -0.0013(4)
C3 0.0171(5) 0.0192(5) 0.0203(5) 0.0014(4) 0.0005(4) -0.0007(4)
C4 0.0227(5) 0.0195(6) 0.0288(5) -0.0011(4) 0.0103(4) -0.0026(4)
C5 0.0237(5) 0.0210(6) 0.0372(6) 0.0008(4) 0.0100(5) -0.0018(4)
C6 0.0252(6) 0.0277(7) 0.0501(7) -0.0007(5) 0.0156(5) 0.0019(4)
C7 0.0378(7) 0.0317(7) 0.0450(7) -0.0055(5) 0.0252(6) -0.0020(5)
C8 0.0394(7) 0.0312(7) 0.0305(6) -0.0029(5) 0.0161(5) -0.0046(5)
C9 0.0285(6) 0.0231(6) 0.0286(6) -0.0019(4) 0.0098(4) -0.0045(4)
C10 0.0209(5) 0.0312(7) 0.0389(6) 0.0072(5) 0.0053(5) 0.0003(4)
C11 0.0618(9) 0.0373(8) 0.0407(8) 0.0053(6) -0.0044(7) -0.0078(7)
C12 0.0459(8) 0.0355(8) 0.0567(9) 0.0118(6) 0.0025(7) 0.0057(6)
C13 0.0291(6) 0.0394(7) 0.0252(5) 0.0044(5) 0.0069(4) -0.0026(5)
C14 0.0380(7) 0.0403(8) 0.0458(7) 0.0126(6) 0.0116(6) 0.0050(6)
C15 0.0393(7) 0.0661(10) 0.0270(6) 0.0026(6) 0.0051(5) -0.0098(6)
C16 0.0248(5) 0.0188(6) 0.0235(5) 0.0024(4) 0.0076(4) 0.0002(4)
C17 0.0331(6) 0.0208(6) 0.0245(5) 0.0028(4) 0.0041(4) -0.0007(4)
C18 0.0485(7) 0.0248(7) 0.0280(6) -0.0034(5) 0.0082(5) -0.0020(5)
C19 0.0484(8) 0.0258(7) 0.0420(7) -0.0041(5) 0.0226(6) 0.0037(5)
C20 0.0300(6) 0.0253(6) 0.0456(7) 0.0018(5) 0.0157(5) 0.0034(5)
C21 0.0243(5) 0.0193(6) 0.0320(6) 0.0033(4) 0.0084(4) 0.0000(4)
C22 0.0331(6) 0.0257(7) 0.0320(6) -0.0012(5) -0.0054(5) -0.0007(5)
C23 0.0555(9) 0.0412(9) 0.0369(7) 0.0011(6) -0.0141(6) -0.0040(6)
C24 0.0285(6) 0.0327(7) 0.0435(7) -0.0005(5) -0.0001(5) -0.0032(5)
C25 0.0204(5) 0.0218(6) 0.0382(6) 0.0013(5) 0.0016(4) 0.0008(4)
C26 0.0219(6) 0.0331(7) 0.0521(8) 0.0078(6) 0.0029(5) 0.0008(5)
C27 0.0256(6) 0.0347(7) 0.0333(6) 0.0008(5) -0.0006(5) -0.0018(5)
C28 0.0195(5) 0.0200(5) 0.0206(5) 0.0001(4) 0.0044(4) -0.0014(4)
C29 0.0260(5) 0.0231(6) 0.0202(5) 0.0019(4) 0.0032(4) -0.0026(4)
C30 0.0286(6) 0.0232(6) 0.0235(5) 0.0035(4) 0.0043(4) -0.0019(4)
C31 0.0235(5) 0.0207(6) 0.0242(5) 0.0029(4) 0.0032(4) -0.0008(4)
C32 0.0250(5) 0.0255(6) 0.0262(5) 0.0033(4) -0.0015(4) -0.0026(4)
C33 0.0324(6) 0.0323(7) 0.0323(6) 0.0053(5) -0.0074(5) -0.0019(5)
C34 0.0529(8) 0.0358(8) 0.0274(6) 0.0014(5) -0.0130(6) -0.0016(6)
C35 0.0570(8) 0.0355(8) 0.0207(6) -0.0001(5) 0.0024(5) -0.0008(6)
C36 0.0377(6) 0.0269(6) 0.0217(5) -0.0004(4) 0.0051(5) -0.0026(5)
C37 0.0192(5) 0.0181(5) 0.0268(5) 0.0013(4) 0.0047(4) -0.0020(4)
C38 0.0206(5) 0.0195(6) 0.0273(5) 0.0013(4) 0.0042(4) -0.0023(4)
C39 0.0231(5) 0.0272(6) 0.0281(5) 0.0008(4) 0.0011(4) -0.0021(4)
C40 0.0193(5) 0.0304(7) 0.0395(6) 0.0010(5) 0.0016(4) 0.0002(4)
C41 0.0217(5) 0.0283(6) 0.0415(6) -0.0026(5) 0.0111(5) -0.0004(4)
C42 0.0233(5) 0.0222(6) 0.0310(6) -0.0007(4) 0.0088(4) -0.0037(4)
C43 0.0217(5) 0.0287(6) 0.0228(5) -0.0003(4) 0.0025(4) 0.0014(4)
C44 0.0342(6) 0.0312(7) 0.0315(6) -0.0045(5) 0.0034(5) 0.0034(5)
C45 0.0279(6) 0.0393(7) 0.0270(6) 0.0029(5) 0.0061(4) 0.0000(5)
C46 0.0275(6) 0.0286(7) 0.0308(6) -0.0005(5) 0.0126(5) -0.0027(4)
C47 0.0386(7) 0.0317(7) 0.0336(6) -0.0031(5) 0.0169(5) -0.0027(5)
C48 0.0377(7) 0.0340(7) 0.0403(7) -0.0014(5) 0.0211(5) -0.0059(5)
C49 0.0249(5) 0.0230(6) 0.0282(5) 0.0006(4) 0.0019(4) 0.0016(4)
C50 0.0280(6) 0.0230(6) 0.0353(6) 0.0032(5) 0.0054(5) -0.0035(4)

loop_
_atom_type_symbol
_atom_type_description
_atom_type_scat_dispersion_real
_atom_type_scat_dispersion_imag
_atom_type_scat_source
C C 0.0181 0.0091 'International Tables Vol C Tables 4.2.6.8 and 6.1.1.4'
H H 0.0000 0.0000 'International Tables Vol C Tables 4.2.6.8 and 6.1.1.4'
N N 0.0311 0.0180 'International Tables Vol C Tables 4.2.6.8 and 6.1.1.4'

loop_
_geom_angle_atom_site_label_1
_geom_angle_atom_site_label_2
_geom_angle_atom_site_label_3
_geom_angle
C1 N1 C2 113.29(9)
C1 N1 C4 123.49(9)
C2 N1 C4 122.93(9)
C1 N2 C3 113.27(9)
C1 N2 C16 121.39(9)
C3 N2 C16 125.17(9)
C37 N3 C28 117.24(8)
C37 N3 C31 124.29(8)
C28 N3 C31 111.94(8)
N1 C1 N2 101.51(9)
C3 C2 N1 107.07(9)
C2 C3 N2 104.86(9)
C2 C3 C28 129.67(10)
N2 C3 C28 125.24(9)
C9 C4 C5 122.61(10)
C9 C4 N1 119.47(10)
C5 C4 N1 117.91(10)
C6 C5 C4 117.41(11)
C6 C5 C10 120.45(11)
C4 C5 C10 122.12(10)
C7 C6 C5 120.93(11)
C8 C7 C6 120.48(11)
C7 C8 C9 121.12(12)
C8 C9 C4 117.44(11)
C8 C9 C13 120.00(11)
C4 C9 C13 122.52(10)
C5 C10 C11 110.29(10)
C5 C10 C12 112.61(11)
C11 C10 C12 110.74(11)
C9 C13 C14 110.13(10)
C9 C13 C15 112.85(11)
C14 C13 C15 110.78(11)
C17 C16 C21 122.23(10)
C17 C16 N2 119.27(10)
C21 C16 N2 118.49(9)
C18 C17 C16 117.42(11)
C18 C17 C22 119.88(11)
C16 C17 C22 122.61(10)
C19 C18 C17 121.20(12)
C18 C19 C20 120.33(11)
C19 C20 C21 121.18(11)
C20 C21 C16 117.29(11)
C20 C21 C25 120.94(10)
C16 C21 C25 121.69(10)
C17 C22 C23 113.26(12)
C17 C22 C24 110.17(10)
C23 C22 C24 109.16(11)
C21 C25 C26 113.93(10)
C21 C25 C27 110.27(9)
C26 C25 C27 107.89(10)
N3 C28 C3 111.78(8)
N3 C28 C29 106.44(8)
C3 C28 C29 114.76(8)
C32 C29 C36 107.72(9)
C32 C29 C30 111.23(9)
C36 C29 C30 112.15(9)
C32 C29 C28 114.08(9)
C36 C29 C28 108.67(9)
C30 C29 C28 103.02(8)
C31 C30 C29 107.55(8)
N3 C31 C50 112.17(9)
N3 C31 C49 111.59(9)
C50 C31 C49 107.18(9)
N3 C31 C30 102.82(9)
C50 C31 C30 112.16(9)
C49 C31 C30 110.98(9)
C33 C32 C29 112.79(10)
C34 C33 C32 111.43(10)
C35 C34 C33 110.51(11)
C34 C35 C36 111.31(11)
C35 C36 C29 112.82(10)
C38 C37 C42 118.79(10)
C38 C37 N3 119.02(9)
C42 C37 N3 122.12(10)
C39 C38 C37 119.72(10)
C39 C38 C43 117.94(10)
C37 C38 C43 122.33(9)
C40 C39 C38 121.23(11)
C39 C40 C41 119.24(11)
C40 C41 C42 121.67(11)
C41 C42 C37 119.19(10)
C41 C42 C46 117.60(10)
C37 C42 C46 123.20(10)
C38 C43 C45 111.70(10)
C38 C43 C44 110.72(9)
C45 C43 C44 110.81(10)
C42 C46 C47 111.84(10)
C42 C46 C48 110.91(10)
C47 C46 C48 110.21(10)

loop_
_geom_bond_atom_site_label_1
_geom_bond_atom_site_label_2
_geom_bond_distance
N1 C1 1.3616(14)
N1 C2 1.3923(13)
N1 C4 1.4403(13)
N2 C1 1.3751(14)
N2 C3 1.4110(14)
N2 C16 1.4448(14)
N3 C37 1.4393(13)
N3 C28 1.4715(13)
N3 C31 1.4880(14)
C2 C3 1.3485(15)
C3 C28 1.5146(14)
C4 C9 1.3975(16)
C4 C5 1.4026(16)
C5 C6 1.3960(17)
C5 C10 1.5201(17)
C6 C7 1.379(2)
C7 C8 1.3790(19)
C8 C9 1.3939(16)
C9 C13 1.5180(17)
C10 C11 1.5243(19)
C10 C12 1.5247(18)
C13 C14 1.528(2)
C13 C15 1.5355(18)
C16 C17 1.4039(16)
C16 C21 1.4093(15)
C17 C18 1.3974(17)
C17 C22 1.5212(17)
C18 C19 1.377(2)
C19 C20 1.3851(19)
C20 C21 1.3932(16)
C21 C25 1.5274(16)
C22 C23 1.5309(17)
C22 C24 1.5394(18)
C25 C26 1.5302(16)
C25 C27 1.5334(17)
C28 C29 1.5883(14)
C29 C32 1.5429(15)
C29 C36 1.5439(15)
C29 C30 1.5490(16)
C30 C31 1.5404(15)
C31 C50 1.5269(15)
C31 C49 1.5359(15)
C32 C33 1.5359(15)
C33 C34 1.523(2)
C34 C35 1.515(2)
C35 C36 1.5293(16)
C37 C38 1.4114(15)
C37 C42 1.4163(15)
C38 C39 1.3980(15)
C38 C43 1.5159(15)
C39 C40 1.3796(17)
C40 C41 1.3798(18)
C41 C42 1.3977(17)
C42 C46 1.5194(16)
C43 C45 1.5270(16)
C43 C44 1.5324(17)
C46 C47 1.5333(17)
C46 C48 1.5415(16)

loop_
_geom_torsion_atom_site_label_1
_geom_torsion_atom_site_label_2
_geom_torsion_atom_site_label_3
_geom_torsion_atom_site_label_4
_geom_torsion
C2 N1 C1 N2 -0.29(11)
C4 N1 C1 N2 173.72(9)
C3 N2 C1 N1 -0.06(11)
C16 N2 C1 N1 175.44(9)
C1 N1 C2 C3 0.54(12)
C4 N1 C2 C3 -173.51(9)
N1 C2 C3 N2 -0.52(11)
N1 C2 C3 C28 174.07(9)
C1 N2 C3 C2 0.38(11)
C16 N2 C3 C2 -174.93(9)
C1 N2 C3 C28 -174.52(9)
C16 N2 C3 C28 10.18(15)
C1 N1 C4 C9 79.88(13)
C2 N1 C4 C9 -106.67(12)
C1 N1 C4 C5 -100.64(13)
C2 N1 C4 C5 72.81(13)
C9 C4 C5 C6 -0.21(17)
N1 C4 C5 C6 -179.67(10)
C9 C4 C5 C10 -178.23(11)
N1 C4 C5 C10 2.30(17)
C4 C5 C6 C7 -0.37(18)
C10 C5 C6 C7 177.69(12)
C5 C6 C7 C8 0.4(2)
C6 C7 C8 C9 0.2(2)
C7 C8 C9 C4 -0.76(18)
C7 C8 C9 C13 -178.59(12)
C5 C4 C9 C8 0.76(17)
N1 C4 C9 C8 -179.78(10)
C5 C4 C9 C13 178.54(11)
N1 C4 C9 C13 -2.01(17)
C6 C5 C10 C11 -79.23(15)
C4 C5 C10 C11 98.74(14)
C6 C5 C10 C12 45.03(16)
C4 C5 C10 C12 -137.01(12)
C8 C9 C13 C14 80.52(14)
C4 C9 C13 C14 -97.19(13)
C8 C9 C13 C15 -43.84(16)
C4 C9 C13 C15 138.44(12)
C1 N2 C16 C17 73.10(13)
C3 N2 C16 C17 -111.96(12)
C1 N2 C16 C21 -105.84(11)
C3 N2 C16 C21 69.10(13)
C21 C16 C17 C18 -5.64(17)
N2 C16 C17 C18 175.46(10)
C21 C16 C17 C22 170.72(10)
N2 C16 C17 C22 -8.18(16)
C16 C17 C18 C19 0.56(18)
C22 C17 C18 C19 -175.90(11)
C17 C18 C19 C20 3.3(2)
C18 C19 C20 C21 -2.2(2)
C19 C20 C21 C16 -2.66(18)
C19 C20 C21 C25 174.09(11)
C17 C16 C21 C20 6.67(16)
N2 C16 C21 C20 -174.42(10)
C17 C16 C21 C25 -170.07(10)
N2 C16 C21 C25 8.84(15)
C18 C17 C22 C23 -35.29(16)
C16 C17 C22 C23 148.43(12)
C18 C17 C22 C24 87.29(13)
C16 C17 C22 C24 -88.98(13)
C20 C21 C25 C26 13.19(16)
C16 C21 C25 C26 -170.20(10)
C20 C21 C25 C27 -108.29(12)
C16 C21 C25 C27 68.33(14)
C37 N3 C28 C3 90.35(11)
C31 N3 C28 C3 -116.71(9)
C37 N3 C28 C29 -143.63(9)
C31 N3 C28 C29 9.31(11)
C2 C3 C28 N3 38.08(14)
N2 C3 C28 N3 -148.33(9)
C2 C3 C28 C29 -83.25(13)
N2 C3 C28 C29 90.34(12)
N3 C28 C29 C32 -111.50(10)
C3 C28 C29 C32 12.70(13)
N3 C28 C29 C36 128.31(9)
C3 C28 C29 C36 -107.49(10)
N3 C28 C29 C30 9.19(10)
C3 C28 C29 C30 133.39(9)
C32 C29 C30 C31 98.83(10)
C36 C29 C30 C31 -140.47(9)
C28 C29 C30 C31 -23.79(11)
C37 N3 C31 C50 6.17(14)
C28 N3 C31 C50 -144.52(9)
C37 N3 C31 C49 -114.12(11)
C28 N3 C31 C49 95.19(10)
C37 N3 C31 C30 126.87(10)
C28 N3 C31 C30 -23.82(11)
C29 C30 C31 N3 29.23(11)
C29 C30 C31 C50 149.93(9)
C29 C30 C31 C49 -90.21(11)
C36 C29 C32 C33 -54.71(12)
C30 C29 C32 C33 68.58(12)
C28 C29 C32 C33 -175.43(10)
C29 C32 C33 C34 56.32(14)
C32 C33 C34 C35 -55.22(14)
C33 C34 C35 C36 55.75(14)
C34 C35 C36 C29 -57.49(14)
C32 C29 C36 C35 55.32(13)
C30 C29 C36 C35 -67.39(13)
C28 C29 C36 C35 179.39(10)
C28 N3 C37 C38 -113.46(11)
C31 N3 C37 C38 97.25(12)
C28 N3 C37 C42 63.50(13)
C31 N3 C37 C42 -85.79(13)
C42 C37 C38 C39 -4.21(16)
N3 C37 C38 C39 172.86(10)
C42 C37 C38 C43 174.89(10)
N3 C37 C38 C43 -8.05(16)
C37 C38 C39 C40 1.52(17)
C43 C38 C39 C40 -177.61(11)
C38 C39 C40 C41 1.78(18)
C39 C40 C41 C42 -2.36(19)
C40 C41 C42 C37 -0.37(18)
C40 C41 C42 C46 178.52(11)
C38 C37 C42 C41 3.64(16)
N3 C37 C42 C41 -173.33(10)
C38 C37 C42 C46 -175.19(10)
N3 C37 C42 C46 7.84(17)
C39 C38 C43 C45 -58.82(13)
C37 C38 C43 C45 122.07(11)
C39 C38 C43 C44 65.19(13)
C37 C38 C43 C44 -113.92(11)
C41 C42 C46 C47 64.48(13)
C37 C42 C46 C47 -116.67(12)
C41 C42 C46 C48 -58.99(14)
C37 C42 C46 C48 119.86(12)
